data_7028215
loop_
_publ_author_name
'Aidoudi, Farida H.'
'Black, Cameron'
'Arachchige, Kasun S Athukorala'
'Slawin, Alexandra M. Z.'
'Morris, Russell E.'
'Lightfoot, Philip'

_publ_section_title
;
 Structural diversity in hybrid vanadium(IV) oxyfluorides based on a
 common building block.
;
_journal_issue 2
_journal_name_full 'Dalton transactions (Cambridge, England : 2003)'
_journal_page_first 568
_journal_page_last 575
_journal_paper_doi 10.1039/c3dt52385c
_journal_volume 43
_journal_year 2014
_chemical_formula_moiety '2(F3 O V), C3 H5 N2, H4 N'
_chemical_formula_sum 'C3 H9 F6 N3 O2 V2'
_chemical_formula_weight 335.01
_chemical_name_systematic
; 
 ? 
;
_space_group_IT_number 17
_symmetry_space_group_name_Hall 'P 2c 2'
_symmetry_space_group_name_H-M 'P 2 2 21'
_atom_sites_solution_hydrogens geom
_atom_sites_solution_primary direct
_atom_sites_solution_secondary difmap
_audit_creation_method SHELXL-97
_cell_angle_alpha 90.00
_cell_angle_beta 90.00
_cell_angle_gamma 90.00
_cell_formula_units_Z 2
_cell_length_a 3.861(3)
_cell_length_b 6.664(4)
_cell_length_c 19.840(13)
_cell_measurement_reflns_used 2031
_cell_measurement_temperature 93(2)
_cell_measurement_theta_max 2808
_cell_measurement_theta_min 3.1
_cell_volume 510.5(6)
_computing_cell_refinement 'CrystalClear-SM Expert 2.0 rc13 (Rigaku, 2009)'
_computing_data_collection 'CrystalClear-SM Expert 2.0 rc13 (Rigaku, 2009)'
_computing_data_reduction 'CrystalClear-SM Expert 2.0 rc13 (Rigaku, 2009)'
_computing_molecular_graphics 'Bruker SHELXTL'
_computing_publication_material 'Bruker SHELXTL'
_computing_structure_refinement 'SHELXL-97 (Sheldrick, 1997)'
_computing_structure_solution 'SHELXS-97 (Sheldrick, 1997)'
_diffrn_ambient_temperature 93(2)
_diffrn_measured_fraction_theta_full 0.998
_diffrn_measured_fraction_theta_max 0.998
_diffrn_measurement_device_type 'CCD area detector'
_diffrn_measurement_method dtprofit.ref
_diffrn_radiation_monochromator confocal
_diffrn_radiation_source 'Rotating Anode'
_diffrn_radiation_type MoK\a
_diffrn_radiation_wavelength 0.71073
_diffrn_reflns_av_R_equivalents 0.0665
_diffrn_reflns_av_sigmaI/netI 0.0623
_diffrn_reflns_limit_h_max 4
_diffrn_reflns_limit_h_min -4
_diffrn_reflns_limit_k_max 8
_diffrn_reflns_limit_k_min -7
_diffrn_reflns_limit_l_max 21
_diffrn_reflns_limit_l_min -23
_diffrn_reflns_number 3262
_diffrn_reflns_theta_full 25.33
_diffrn_reflns_theta_max 25.33
_diffrn_reflns_theta_min 2.05
_exptl_absorpt_coefficient_mu 1.950
_exptl_absorpt_correction_T_max 1.000
_exptl_absorpt_correction_T_min 0.584
_exptl_absorpt_correction_type multi-scan
_exptl_absorpt_process_details 'Jacobson, R. (1998) Private communication'
_exptl_crystal_colour Blue
_exptl_crystal_density_diffrn 2.179
_exptl_crystal_density_method 'not measured'
_exptl_crystal_description Platelet
_exptl_crystal_F_000 364
_exptl_crystal_size_max 0.20
_exptl_crystal_size_mid 0.08
_exptl_crystal_size_min 0.02
_refine_diff_density_max 0.722
_refine_diff_density_min -0.757
_refine_diff_density_rms 0.207
_refine_ls_abs_structure_details 'Flack H D (1983), Acta Cryst. A39, 876-881'
_refine_ls_abs_structure_Flack 0.04(4)
_refine_ls_extinction_method none
_refine_ls_goodness_of_fit_ref 1.165
_refine_ls_hydrogen_treatment mixed
_refine_ls_matrix_type full
_refine_ls_number_parameters 92
_refine_ls_number_reflns 940
_refine_ls_number_restraints 1
_refine_ls_restrained_S_all 1.164
_refine_ls_R_factor_all 0.0436
_refine_ls_R_factor_gt 0.0386
_refine_ls_shift/su_max 0.000
_refine_ls_shift/su_mean 0.000
_refine_ls_structure_factor_coef Fsqd
_refine_ls_weighting_details 'calc w=1/[\s^2^(Fo^2^)+(0.0368P)^2^+0.0000P] where P=(Fo^2^+2Fc^2^)/3'
_refine_ls_weighting_scheme calc
_refine_ls_wR_factor_gt 0.0825
_refine_ls_wR_factor_ref 0.0836
_reflns_number_gt 892
_reflns_number_total 940
_reflns_threshold_expression >2sigma(I)
_cod_data_source_file c3dt52385c.txt
_cod_data_source_block VOF-5
_cod_depositor_comments
;
The following automatic conversions were performed:

'_exptl_absorpt_correction_type' value 'Multi-scan' changed to
'multi-scan' according to
/usr/data/users/saulius/automatic-downloads/current/RSC/lib/dictionaries/cif_core.dic
dictionary named 'cif_core.dic' version 2.4.2 from 2011-04-26.

Automatic conversion script
Id: cif_fix_values 2281 2013-09-26 08:29:07Z andrius 
;
_cod_original_cell_volume 510.5(5)
_cod_database_code 7028215

loop_
_symmetry_equiv_pos_as_xyz
'x, y, z'
'-x, -y, z+1/2'
'x, -y, -z'
'-x, y, -z+1/2'

loop_
_atom_site_label
_atom_site_type_symbol
_atom_site_fract_x
_atom_site_fract_y
_atom_site_fract_z
_atom_site_U_iso_or_equiv
_atom_site_adp_type
_atom_site_occupancy
_atom_site_symmetry_multiplicity
_atom_site_calc_flag
_atom_site_refinement_flags
V1 V 0.0451(2) 0.06763(10) 0.08019(3) 0.0090(2) Uani 1 1 d .
F1 F -0.4573(7) 0.0888(3) 0.06734(10) 0.0135(5) Uani 1 1 d .
F3 F 0.0429(6) 0.3529(3) 0.09649(9) 0.0120(5) Uani 1 1 d .
F2 F 0.0372(6) -0.1748(3) 0.02545(9) 0.0102(5) Uani 1 1 d .
O1 O 0.0434(8) -0.0151(4) 0.15513(13) 0.0152(7) Uani 1 1 d .
N1 N 0.6492(10) 0.4278(6) 0.20469(16) 0.0162(8) Uani 1 1 d D
C2 C 0.5000 0.3136(9) 0.2500 0.0188(14) Uani 1 2 d S
N2 N 0.5307(15) 0.5000 0.0000 0.0121(10) Uani 1 2 d S
C1 C 0.5938(16) 0.6244(7) 0.2215(3) 0.0296(13) Uani 1 1 d .
H13 H 0.682(14) 0.597(9) 0.010(3) 0.049(19) Uiso 1 1 d .
H14 H 0.355(14) 0.523(9) -0.040(3) 0.055(18) Uiso 1 1 d .
H1 H 0.668(14) 0.720(9) 0.195(2) 0.047(17) Uiso 1 1 d .
H2 H 0.772(10) 0.389(7) 0.1712(16) 0.021(13) Uiso 1 1 d D
H3 H 0.5000 0.195(10) 0.2500 0.024(19) Uiso 1 2 d S

loop_
_atom_site_aniso_label
_atom_site_aniso_U_11
_atom_site_aniso_U_22
_atom_site_aniso_U_33
_atom_site_aniso_U_23
_atom_site_aniso_U_13
_atom_site_aniso_U_12
V1 0.0096(4) 0.0076(4) 0.0098(3) -0.0002(2) 0.0001(3) 0.0000(3)
F1 0.0046(12) 0.0173(12) 0.0186(11) -0.0021(9) -0.0004(9) -0.0001(11)
F3 0.0128(13) 0.0081(11) 0.0149(10) -0.0009(8) 0.0016(9) 0.0012(11)
F2 0.0112(13) 0.0067(10) 0.0129(10) 0.0003(8) -0.0011(9) -0.0006(12)
O1 0.0154(17) 0.0139(14) 0.0164(13) 0.0012(11) 0.0001(13) -0.0013(15)
N1 0.014(2) 0.021(2) 0.0131(17) 0.0027(17) 0.0025(14) 0.0011(18)
C2 0.027(4) 0.007(3) 0.022(3) 0.000 -0.005(3) 0.000
N2 0.007(3) 0.011(2) 0.019(2) 0.001(2) 0.000 0.000
C1 0.038(4) 0.010(2) 0.041(3) 0.006(2) 0.020(3) 0.002(2)

loop_
_atom_type_symbol
_atom_type_description
_atom_type_scat_dispersion_real
_atom_type_scat_dispersion_imag
_atom_type_scat_source
C C 0.0033 0.0016 'International Tables Vol C Tables 4.2.6.8 and 6.1.1.4'
H H 0.0000 0.0000 'International Tables Vol C Tables 4.2.6.8 and 6.1.1.4'
N N 0.0061 0.0033 'International Tables Vol C Tables 4.2.6.8 and 6.1.1.4'
O O 0.0106 0.0060 'International Tables Vol C Tables 4.2.6.8 and 6.1.1.4'
F F 0.0171 0.0103 'International Tables Vol C Tables 4.2.6.8 and 6.1.1.4'
V V 0.3005 0.5294 'International Tables Vol C Tables 4.2.6.8 and 6.1.1.4'

loop_
_geom_angle_atom_site_label_1
_geom_angle_atom_site_label_2
_geom_angle_atom_site_label_3
_geom_angle
_geom_angle_site_symmetry_1
_geom_angle_site_symmetry_3
O1 V1 F3 100.69(12) . .
O1 V1 F1 98.76(13) . 1_655
F3 V1 F1 87.41(10) . 1_655
O1 V1 F2 103.56(12) . .
F3 V1 F2 155.72(9) . .
F1 V1 F2 90.15(10) 1_655 .
O1 V1 F1 98.20(13) . .
F3 V1 F1 86.94(10) . .
F1 V1 F1 162.84(12) 1_655 .
F2 V1 F1 88.38(9) . .
O1 V1 F2 178.16(12) . 3
F3 V1 F2 80.83(8) . 3
F1 V1 F2 82.30(9) 1_655 3
F2 V1 F2 74.91(9) . 3
F1 V1 F2 80.81(9) . 3
V1 F1 V1 162.84(12) 1_455 .
V1 F2 V1 105.07(9) . 3
C2 N1 C1 108.6(4) . .
N1 C2 N1 109.0(6) 4_655 .
C1 C1 N1 106.8(2) 4_655 .

loop_
_geom_bond_atom_site_label_1
_geom_bond_atom_site_label_2
_geom_bond_distance
_geom_bond_site_symmetry_2
V1 O1 1.586(3) .
V1 F3 1.929(2) .
V1 F1 1.943(3) 1_655
V1 F2 1.947(2) .
V1 F1 1.961(3) .
V1 F2 2.214(2) 3
F1 V1 1.943(3) 1_455
F2 V1 2.214(2) 3
N1 C2 1.311(5) .
N1 C1 1.369(6) .
C2 N1 1.311(5) 4_655
C1 C1 1.342(9) 4_655
